data_2214776
loop_
_publ_author_name
'De-Mei Tian'
'Yong-Sheng Niu'
'Chuan-Xi Xiong'
'Bo Hu'

_publ_section_title
;
 Bis[3-(chloroacetyl)phenyl]diazene
;
_journal_coeditor_code LH2430
_journal_issue 8
_journal_name_full 'Acta Crystallographica Section E'
_journal_page_first o3373
_journal_page_last o3373
_journal_paper_doi 10.1107/S1600536807030577
_journal_volume 63
_journal_year 2007
_chemical_formula_iupac 'C14 H8 Cl2 N2 O2'
_chemical_formula_moiety 'C14 H8 Cl2 N2 O2'
_chemical_formula_sum 'C14 H8 Cl2 N2 O2'
_chemical_formula_weight 307.12
_chemical_melting_point 374
_chemical_name_systematic
;
Bis[3-(chloroacetyl)phenyl]diazene
;
_space_group_IT_number 14
_symmetry_cell_setting monoclinic
_symmetry_space_group_name_Hall '-P 2ybc'
_symmetry_space_group_name_H-M 'P 1 21/c 1'
_atom_sites_solution_hydrogens geom
_atom_sites_solution_primary direct
_atom_sites_solution_secondary difmap
_audit_creation_method SHELXL-97
_cell_angle_alpha 90.00
_cell_angle_beta 126.189(6)
_cell_angle_gamma 90.00
_cell_formula_units_Z 2
_cell_length_a 12.7512(15)
_cell_length_b 3.9116(4)
_cell_length_c 16.6550(14)
_cell_measurement_reflns_used 1015
_cell_measurement_temperature 294(2)
_cell_measurement_theta_max 25.83
_cell_measurement_theta_min 2.45
_cell_volume 670.45(13)
_computing_cell_refinement 'SAINT (Bruker, 2001)'
_computing_data_collection 'SMART (Bruker, 2001)'
_computing_data_reduction SAINT
_computing_molecular_graphics 'PLATON (Spek, 2003)'
_computing_publication_material SHELXTL
_computing_structure_refinement SHELXTL
_computing_structure_solution 'SHELXTL (Bruker, 2001)'
_diffrn_ambient_temperature 294(2)
_diffrn_measured_fraction_theta_full 0.988
_diffrn_measured_fraction_theta_max 0.988
_diffrn_measurement_device_type 'Bruker APEX CCD area-detector'
_diffrn_measurement_method '\f and \w'
_diffrn_radiation_monochromator graphite
_diffrn_radiation_source 'fine-focus sealed tube'
_diffrn_radiation_type MoK\a
_diffrn_radiation_wavelength 0.71073
_diffrn_reflns_av_R_equivalents 0.0302
_diffrn_reflns_av_sigmaI/netI 0.0368
_diffrn_reflns_limit_h_max 16
_diffrn_reflns_limit_h_min -15
_diffrn_reflns_limit_k_max 5
_diffrn_reflns_limit_k_min -4
_diffrn_reflns_limit_l_max 21
_diffrn_reflns_limit_l_min -20
_diffrn_reflns_number 3784
_diffrn_reflns_theta_full 27.24
_diffrn_reflns_theta_max 27.24
_diffrn_reflns_theta_min 1.98
_exptl_absorpt_coefficient_mu 0.485
_exptl_absorpt_correction_T_max 0.9531
_exptl_absorpt_correction_T_min 0.9092
_exptl_absorpt_correction_type multi-scan
_exptl_absorpt_process_details '(SADABS; Sheldrick, 2001)'
_exptl_crystal_colour red
_exptl_crystal_density_diffrn 1.521
_exptl_crystal_density_method 'not measured'
_exptl_crystal_description block
_exptl_crystal_F_000 312
_exptl_crystal_size_max 0.20
_exptl_crystal_size_mid 0.20
_exptl_crystal_size_min 0.10
_refine_diff_density_max 0.336
_refine_diff_density_min -0.210
_refine_ls_extinction_method none
_refine_ls_goodness_of_fit_ref 1.055
_refine_ls_hydrogen_treatment constr
_refine_ls_matrix_type full
_refine_ls_number_parameters 91
_refine_ls_number_reflns 1475
_refine_ls_number_restraints 0
_refine_ls_restrained_S_all 1.055
_refine_ls_R_factor_all 0.0653
_refine_ls_R_factor_gt 0.0499
_refine_ls_shift/su_max 0.000
_refine_ls_shift/su_mean 0.000
_refine_ls_structure_factor_coef Fsqd
_refine_ls_weighting_details 'calc w=1/[\s^2^(Fo^2^)+(0.0695P)^2^+0.1223P] where P=(Fo^2^+2Fc^2^)/3'
_refine_ls_weighting_scheme calc
_refine_ls_wR_factor_gt 0.1263
_refine_ls_wR_factor_ref 0.1365
_reflns_number_gt 1109
_reflns_number_total 1475
_reflns_threshold_expression I>2\s(I)
_cod_data_source_file lh2430.cif
_cod_data_source_block I
_cod_depositor_comments
;
The following automatic conversions were performed:
'_symmetry_cell_setting' value 'Monoclinic' changed to 'monoclinic'
according to '/home/saulius/struct/CIF-dictionaries/cif_core.dic'
dictionary named 'cif_core.dic' version 2.4.1 from 2010-06-29.

Automatic conversion script
Id: cif_fix_enum 1527 2010-12-29 10:47:43Z saulius 

The following automatic conversions were performed:

'_symmetry_cell_setting' value 'Monoclinic' changed to 'monoclinic'
according to /home/saulius/struct/CIF-dictionaries/cif_core.dic
dictionary named 'cif_core.dic' version 2.4.1 from 2010-06-29.

Automatic conversion script
Id: cif_fix_values 1715 2011-07-08 13:25:40Z adriana 
;
_cod_original_cell_volume 670.44(12)
_cod_original_sg_symbol_H-M 'P 21/c'
_cod_original_formula_sum 'C14 H8 Cl2 N2 O2 '
_cod_database_code 2214776

loop_
_symmetry_equiv_pos_as_xyz
'x, y, z'
'-x, y+1/2, -z+1/2'
'-x, -y, -z'
'x, -y-1/2, z-1/2'

loop_
_atom_site_type_symbol
_atom_site_label
_atom_site_fract_x
_atom_site_fract_y
_atom_site_fract_z
_atom_site_U_iso_or_equiv
_atom_site_adp_type
_atom_site_calc_flag
_atom_site_refinement_flags
_atom_site_occupancy
Cl Cl1 0.85788(6) 0.37064(18) 0.72874(5) 0.0627(3) Uani d . 1
O O1 0.63441(18) 0.6568(6) 0.62472(14) 0.0739(6) Uani d . 1
N N1 0.95418(18) 0.5708(5) 0.46251(13) 0.0484(5) Uani d . 1
C C1 0.7350(2) 0.6528(5) 0.54165(16) 0.0405(5) Uani d . 1
C C2 0.84462(19) 0.5682(6) 0.54617(15) 0.0405(5) Uani d . 1
H H2 0.9155 0.4622 0.6023 0.049 Uiso calc R 1
C C3 0.8461(2) 0.6448(5) 0.46547(16) 0.0427(5) Uani d . 1
C C4 0.6292(2) 0.8121(6) 0.45726(18) 0.0494(6) Uani d . 1
H H4 0.5566 0.8705 0.4547 0.059 Uiso calc R 1
C C5 0.7410(2) 0.7994(6) 0.38163(18) 0.0530(6) Uani d . 1
H H5 0.7428 0.8478 0.3278 0.064 Uiso calc R 1
C C6 0.6323(2) 0.8824(6) 0.37792(18) 0.0551(6) Uani d . 1
H H6 0.5612 0.9863 0.3214 0.066 Uiso calc R 1
C C7 0.7233(2) 0.5837(6) 0.62321(17) 0.0488(6) Uani d . 1

loop_
_atom_site_aniso_label
_atom_site_aniso_U_11
_atom_site_aniso_U_22
_atom_site_aniso_U_33
_atom_site_aniso_U_12
_atom_site_aniso_U_13
_atom_site_aniso_U_23
Cl1 0.0672(5) 0.0749(5) 0.0573(4) 0.0146(3) 0.0431(4) 0.0124(3)
O1 0.0552(11) 0.1128(18) 0.0736(13) 0.0100(11) 0.0490(11) 0.0056(11)
N1 0.0470(11) 0.0591(12) 0.0472(10) 0.0016(9) 0.0324(9) 0.0006(9)
C1 0.0392(11) 0.0402(12) 0.0454(11) -0.0048(9) 0.0268(10) -0.0066(9)
C2 0.0361(11) 0.0427(12) 0.0404(11) -0.0020(9) 0.0214(9) -0.0034(9)
C3 0.0417(12) 0.0445(12) 0.0475(12) -0.0053(9) 0.0294(10) -0.0065(9)
C4 0.0395(12) 0.0500(14) 0.0567(13) 0.0010(10) 0.0274(11) -0.0061(10)
C5 0.0551(14) 0.0593(16) 0.0464(13) -0.0021(11) 0.0309(12) 0.0019(11)
C6 0.0459(14) 0.0575(15) 0.0497(13) 0.0044(11) 0.0215(11) 0.0025(11)
C7 0.0431(13) 0.0547(14) 0.0529(13) -0.0052(10) 0.0306(11) -0.0076(11)

loop_
_atom_type_symbol
_atom_type_description
_atom_type_scat_dispersion_real
_atom_type_scat_dispersion_imag
_atom_type_scat_source
C C 0.0033 0.0016 'International Tables Vol C Tables 4.2.6.8 and 6.1.1.4'
H H 0.0000 0.0000 'International Tables Vol C Tables 4.2.6.8 and 6.1.1.4'
Cl Cl 0.1484 0.1585 'International Tables Vol C Tables 4.2.6.8 and 6.1.1.4'
N N 0.0061 0.0033 'International Tables Vol C Tables 4.2.6.8 and 6.1.1.4'
O O 0.0106 0.0060 'International Tables Vol C Tables 4.2.6.8 and 6.1.1.4'

loop_
_geom_angle_atom_site_label_1
_geom_angle_atom_site_label_2
_geom_angle_atom_site_label_3
_geom_angle_site_symmetry_1
_geom_angle
_geom_angle_publ_flag
N1 N1 C3 3_766 114.3(2) n
C2 C1 C4 . 120.2(2) ?
C2 C1 C7 . 123.3(2) ?
C4 C1 C7 . 116.5(2) ?
C3 C2 C1 . 118.9(2) ?
C3 C2 H2 . 120.6 ?
C1 C2 H2 . 120.6 ?
C5 C3 C2 . 120.9(2) ?
C5 C3 N1 . 115.61(19) ?
C2 C3 N1 . 123.46(19) ?
C6 C4 C1 . 119.9(2) ?
C6 C4 H4 . 120.0 ?
C1 C4 H4 . 120.0 ?
C3 C5 C6 . 119.7(2) ?
C3 C5 H5 . 120.1 ?
C6 C5 H5 . 120.1 ?
C4 C6 C5 . 120.4(2) ?
C4 C6 H6 . 119.8 ?
C5 C6 H6 . 119.8 ?
O1 C7 C1 . 126.4(2) ?
O1 C7 Cl1 . 118.00(19) n
C1 C7 Cl1 . 115.57(16) n

loop_
_geom_bond_atom_site_label_1
_geom_bond_atom_site_label_2
_geom_bond_site_symmetry_2
_geom_bond_distance
_geom_bond_publ_flag
Cl1 C7 . 1.780(2) n
O1 C7 . 1.183(3) n
N1 N1 3_766 1.228(4) n
N1 C3 . 1.437(3) n
C1 C2 . 1.395(3) ?
C1 C4 . 1.395(3) ?
C1 C7 . 1.477(3) ?
C2 C3 . 1.388(3) ?
C2 H2 . 0.9300 ?
C3 C5 . 1.379(3) ?
C4 C6 . 1.373(4) ?
C4 H4 . 0.9300 ?
C5 C6 . 1.389(3) ?
C5 H5 . 0.9300 ?
C6 H6 . 0.9300 ?

loop_
_geom_torsion_atom_site_label_1
_geom_torsion_atom_site_label_2
_geom_torsion_atom_site_label_3
_geom_torsion_atom_site_label_4
_geom_torsion_site_symmetry_1
_geom_torsion
C4 C1 C2 C3 . -0.1(3)
C7 C1 C2 C3 . -179.9(2)
C1 C2 C3 C5 . -0.6(3)
C1 C2 C3 N1 . 179.61(19)
N1 N1 C3 C5 3_766 -179.1(3)
N1 N1 C3 C2 3_766 0.8(4)
C2 C1 C4 C6 . 0.7(3)
C7 C1 C4 C6 . -179.5(2)
C2 C3 C5 C6 . 0.5(4)
N1 C3 C5 C6 . -179.6(2)
C1 C4 C6 C5 . -0.7(4)
C3 C5 C6 C4 . 0.1(4)
C2 C1 C7 O1 . 178.0(2)
C4 C1 C7 O1 . -1.8(4)
C2 C1 C7 Cl1 . -1.7(3)
C4 C1 C7 Cl1 . 178.46(16)
